data_8102623
loop_
_publ_author_name
'Carolin Lauf'
'Clemens Bruhn'
'Herbert Frauenrath'

_publ_section_title
;
 Crystal structure of N-tosyl-2-methylserine-b-lactone, C11H13NO4S
;
_journal_issue 1
_journal_name_full 'Zeitschrift f\"ur Kristallographie - New Crystal Structures'
_journal_page_first 137
_journal_volume 225
_journal_year 2010
_chemical_formula_moiety 'C11 H13 N O4 S'
_chemical_formula_sum 'C11 H13 N O4 S'
_chemical_formula_weight 255.28
_chemical_temperature_decomposition 508
_space_group_IT_number 19
_symmetry_cell_setting orthorhombic
_symmetry_Int_Tables_number 19
_symmetry_space_group_name_Hall 'P 2ac 2ab'
_symmetry_space_group_name_H-M 'P 21 21 21'
_atom_sites_solution_hydrogens geom
_atom_sites_solution_primary direct
_atom_sites_solution_secondary difmap
_audit_creation_method SHELXL-97
_cell_angle_alpha 90.00
_cell_angle_beta 90.00
_cell_angle_gamma 90.00
_cell_formula_units_Z 4
_cell_length_a 5.7011(4)
_cell_length_b 8.9203(6)
_cell_length_c 23.571(2)
_cell_measurement_reflns_used 6779
_cell_measurement_temperature 173(2)
_cell_measurement_theta_max 25.51
_cell_measurement_theta_min 1.73
_cell_volume 1198.72(15)
_computing_cell_refinement 'X-Area ver. 1.39 (Stoe  Cie. 2006)'
_computing_data_collection 'X-Area ver. 1.39 (Stoe  Cie. 2006)'
_computing_data_reduction 'X-Area ver. 1.39 (Stoe  Cie. 2006)'
_computing_molecular_graphics 'ORTEP-3 win ver. 2.00 (Farrugia, 1997) [3]'
_computing_structure_refinement 'SHELXL-97 (Sheldrick, 1997) [4]'
_computing_structure_solution 'SHELXS-97 (Sheldrick, 1997) [4]'
_diffrn_ambient_temperature 173(2)
_diffrn_detector 'image plate (34 cm diameter)'
_diffrn_detector_area_resol_mean 6.67
_diffrn_detector_type STOE
_diffrn_measured_fraction_theta_full 1.000
_diffrn_measured_fraction_theta_max 1.000
_diffrn_measurement_details ' 180 frames, detector distance = 135 mm'
_diffrn_measurement_device '2-circle goniometer'
_diffrn_measurement_device_type 'STOE IPDS 2'
_diffrn_measurement_method 'rotation method'
_diffrn_radiation_collimation '0.5 mm diameter, multiple pinhole'
_diffrn_radiation_monochromator 'plane graphite'
_diffrn_radiation_polarisn_norm 0
_diffrn_radiation_type 'Mo K\a'
_diffrn_radiation_wavelength 0.71073
_diffrn_reflns_av_R_equivalents 0.0488
_diffrn_reflns_av_sigmaI/netI 0.0329
_diffrn_reflns_limit_h_max 6
_diffrn_reflns_limit_h_min -6
_diffrn_reflns_limit_k_max 10
_diffrn_reflns_limit_k_min -9
_diffrn_reflns_limit_l_max 28
_diffrn_reflns_limit_l_min -28
_diffrn_reflns_number 7834
_diffrn_reflns_theta_full 24.99
_diffrn_reflns_theta_max 24.99
_diffrn_reflns_theta_min 1.73
_diffrn_source 'sealed X-ray tube, 12 x 0.4 mm long-fine focus'
_diffrn_source_current 30
_diffrn_source_power 1.50
_diffrn_source_voltage 50
_diffrn_standards_decay_% none
_exptl_absorpt_coefficient_mu 0.272
_exptl_absorpt_correction_T_max 0.9979
_exptl_absorpt_correction_T_min 0.9796
_exptl_absorpt_correction_type integration
_exptl_absorpt_process_details 'X-red ver. 1.31 (Stoe & Cie. 2005)'
_exptl_crystal_colour colorless
_exptl_crystal_density_diffrn 1.415
_exptl_crystal_density_method 'not measured'
_exptl_crystal_description needle
_exptl_crystal_F_000 536
_exptl_crystal_size_max 0.57
_exptl_crystal_size_mid 0.08
_exptl_crystal_size_min 0.02
_refine_diff_density_max 0.151
_refine_diff_density_min -0.184
_refine_diff_density_rms 0.035
_refine_ls_abs_structure_details 'Flack H D (1983), Acta Cryst. A39, 876-881'
_refine_ls_abs_structure_Flack -0.28(10)
_refine_ls_extinction_method none
_refine_ls_goodness_of_fit_ref 0.983
_refine_ls_hydrogen_treatment mixed
_refine_ls_matrix_type full
_refine_ls_number_parameters 159
_refine_ls_number_reflns 1267
_refine_ls_number_restraints 0
_refine_ls_restrained_S_all 0.983
_refine_ls_R_factor_all 0.0358
_refine_ls_R_factor_gt 0.0282
_refine_ls_shift/su_max 0.001
_refine_ls_shift/su_mean 0.000
_refine_ls_structure_factor_coef Fsqd
_refine_ls_weighting_details 'calc w=1/[\s^2^(Fo^2^)+(0.0385P)^2^+0.0000P] where P=(Fo^2^+2Fc^2^)/3'
_refine_ls_weighting_scheme calc
_refine_ls_wR_factor_gt 0.0601
_refine_ls_wR_factor_ref 0.0618
_reflns_number_gt 1118
_reflns_number_total 1267
_reflns_threshold_expression >2sigma(I)
_cod_data_source_file 1267-2860.cff
_cod_data_source_block i0657
_cod_depositor_comments
;
The following automatic conversions were performed:

'_chemical_melting_point' tag was changed to
'_chemical_temperature_decomposition' since the value had been
'(decomp.) 508'. The value '(decomp.) 508' was changed to '508'.

Automatic conversion script
Id: cif_fix_values 1569 2011-02-09 13:29:24Z adriana 
;
_cod_original_cell_volume 1198.73(16)
_cod_database_code 8102623

loop_
_symmetry_equiv_pos_as_xyz
'x, y, z'
'-x+1/2, -y, z+1/2'
'x+1/2, -y+1/2, -z'
'-x, y+1/2, -z+1/2'

loop_
_atom_site_label
_atom_site_type_symbol
_atom_site_fract_x
_atom_site_fract_y
_atom_site_fract_z
_atom_site_U_iso_or_equiv
_atom_site_adp_type
_atom_site_occupancy
_atom_site_symmetry_multiplicity
_atom_site_calc_flag
_atom_site_refinement_flags
_atom_site_disorder_assembly
_atom_site_disorder_group
C1 C 0.4317(4) 0.1700(3) 0.87219(10) 0.0292(6) Uani 1 1 d . . .
C2 C 0.2496(5) 0.0957(3) 0.89979(10) 0.0374(6) Uani 1 1 d . . .
H2A H 0.2259 0.1092 0.9394 0.045 Uiso 1 1 calc R . .
C3 C 0.1036(5) 0.0021(3) 0.86918(11) 0.0375(6) Uani 1 1 d . . .
H3A H -0.0214 -0.0475 0.8881 0.045 Uiso 1 1 calc R . .
C4 C 0.1357(5) -0.0209(3) 0.81114(10) 0.0334(6) Uani 1 1 d . . .
C5 C 0.3197(5) 0.0540(3) 0.78455(11) 0.0371(7) Uani 1 1 d . . .
H5A H 0.3455 0.0387 0.7452 0.045 Uiso 1 1 calc R . .
C6 C 0.4654(5) 0.1499(3) 0.81402(11) 0.0370(6) Uani 1 1 d . . .
H6A H 0.5875 0.2018 0.7949 0.044 Uiso 1 1 calc R . .
C7 C -0.0233(6) -0.1247(4) 0.77803(12) 0.0458(7) Uani 1 1 d . . .
H7C H 0.0257 -0.1263 0.7382 0.055 Uiso 1 1 calc R . .
H7B H -0.1854 -0.0888 0.7806 0.055 Uiso 1 1 calc R . .
H7A H -0.0131 -0.2261 0.7938 0.055 Uiso 1 1 calc R . .
C8 C 0.3499(4) 0.5449(3) 0.91904(10) 0.0303(6) Uani 1 1 d . . .
C9 C 0.5211(5) 0.6536(3) 0.88988(11) 0.0361(6) Uani 1 1 d . . .
C10 C 0.2386(5) 0.5365(3) 0.85931(11) 0.0357(6) Uani 1 1 d . . .
H10B H 0.2589 0.4381 0.8405 0.043 Uiso 1 1 calc R . .
H10A H 0.0725 0.5687 0.8582 0.043 Uiso 1 1 calc R . .
C11 C 0.2003(5) 0.6237(3) 0.96320(12) 0.0430(7) Uani 1 1 d . . .
H11C H 0.0671 0.5597 0.9734 0.052 Uiso 1 1 calc R . .
H11B H 0.1422 0.7186 0.9477 0.052 Uiso 1 1 calc R . .
H11A H 0.2950 0.6437 0.9971 0.052 Uiso 1 1 calc R . .
N1 N 0.4549(4) 0.4117(3) 0.94458(9) 0.0329(5) Uani 1 1 d . . .
H1 H 0.394(6) 0.380(3) 0.9725(12) 0.039 Uiso 1 1 d . . .
O1 O 0.7266(3) 0.2035(2) 0.95482(7) 0.0444(5) Uani 1 1 d . . .
O2 O 0.7574(3) 0.3736(2) 0.87123(7) 0.0372(5) Uani 1 1 d . . .
O3 O 0.6911(3) 0.7259(2) 0.90221(9) 0.0502(5) Uani 1 1 d . . .
O4 O 0.4055(3) 0.6527(2) 0.83930(7) 0.0400(5) Uani 1 1 d . . .
S1 S 0.61639(11) 0.29153(8) 0.91103(2) 0.03189(17) Uani 1 1 d . . .

loop_
_atom_site_aniso_label
_atom_site_aniso_U_11
_atom_site_aniso_U_22
_atom_site_aniso_U_33
_atom_site_aniso_U_23
_atom_site_aniso_U_13
_atom_site_aniso_U_12
C1 0.0314(14) 0.0251(13) 0.0309(11) 0.0025(10) 0.0002(10) 0.0022(11)
C2 0.0413(15) 0.0407(15) 0.0303(13) 0.0008(12) 0.0049(12) -0.0026(14)
C3 0.0350(15) 0.0389(15) 0.0386(13) 0.0031(12) 0.0032(13) -0.0047(15)
C4 0.0335(14) 0.0282(13) 0.0386(13) 0.0043(11) -0.0057(12) 0.0066(13)
C5 0.0429(17) 0.0382(15) 0.0303(13) -0.0006(11) 0.0011(11) 0.0031(13)
C6 0.0373(14) 0.0378(14) 0.0358(13) 0.0048(12) 0.0071(11) -0.0007(13)
C7 0.0471(17) 0.0450(17) 0.0452(15) -0.0004(14) -0.0079(14) -0.0011(16)
C8 0.0255(13) 0.0320(13) 0.0333(13) -0.0006(10) -0.0001(11) -0.0010(12)
C9 0.0335(14) 0.0321(14) 0.0427(14) -0.0039(12) 0.0033(12) 0.0018(13)
C10 0.0332(15) 0.0324(14) 0.0415(14) 0.0008(11) -0.0042(13) -0.0020(13)
C11 0.0418(16) 0.0431(17) 0.0441(15) -0.0043(13) 0.0083(12) 0.0036(15)
N1 0.0334(12) 0.0368(12) 0.0285(11) 0.0011(9) 0.0043(9) -0.0020(11)
O1 0.0403(11) 0.0513(12) 0.0417(10) 0.0053(10) -0.0095(9) 0.0094(12)
O2 0.0307(10) 0.0425(11) 0.0385(9) -0.0014(9) 0.0063(8) -0.0047(9)
O3 0.0388(11) 0.0445(12) 0.0673(13) -0.0052(11) 0.0010(10) -0.0164(10)
O4 0.0389(11) 0.0419(10) 0.0393(9) 0.0055(8) 0.0026(9) 0.0006(10)
S1 0.0273(3) 0.0370(3) 0.0314(3) 0.0017(3) -0.0004(3) 0.0009(3)

loop_
_atom_type_symbol
_atom_type_description
_atom_type_scat_dispersion_real
_atom_type_scat_dispersion_imag
_atom_type_scat_source
C C 0.0033 0.0016 'International Tables Vol C Tables 4.2.6.8 and 6.1.1.4'
H H 0.0000 0.0000 'International Tables Vol C Tables 4.2.6.8 and 6.1.1.4'
N N 0.0061 0.0033 'International Tables Vol C Tables 4.2.6.8 and 6.1.1.4'
O O 0.0106 0.0060 'International Tables Vol C Tables 4.2.6.8 and 6.1.1.4'
S S 0.1246 0.1234 'International Tables Vol C Tables 4.2.6.8 and 6.1.1.4'

loop_
_geom_angle_atom_site_label_1
_geom_angle_atom_site_label_2
_geom_angle_atom_site_label_3
_geom_angle
_geom_angle_site_symmetry_1
_geom_angle_site_symmetry_3
_geom_angle_publ_flag
C2 C1 C6 120.0(2) . . ?
C2 C1 S1 119.60(19) . . ?
C6 C1 S1 120.4(2) . . ?
C3 C2 C1 119.5(2) . . ?
C3 C2 H2A 120.3 . . ?
C1 C2 H2A 120.3 . . ?
C2 C3 C4 121.5(3) . . ?
C2 C3 H3A 119.3 . . ?
C4 C3 H3A 119.3 . . ?
C5 C4 C3 118.0(3) . . ?
C5 C4 C7 120.8(2) . . ?
C3 C4 C7 121.2(3) . . ?
C6 C5 C4 121.6(2) . . ?
C6 C5 H5A 119.2 . . ?
C4 C5 H5A 119.2 . . ?
C5 C6 C1 119.4(3) . . ?
C5 C6 H6A 120.3 . . ?
C1 C6 H6A 120.3 . . ?
C4 C7 H7C 109.5 . . ?
C4 C7 H7B 109.5 . . ?
H7C C7 H7B 109.5 . . ?
C4 C7 H7A 109.5 . . ?
H7C C7 H7A 109.5 . . ?
H7B C7 H7A 109.5 . . ?
N1 C8 C11 108.9(2) . . ?
N1 C8 C9 115.9(2) . . ?
C11 C8 C9 111.7(2) . . ?
N1 C8 C10 120.3(2) . . ?
C11 C8 C10 114.6(2) . . ?
C9 C8 C10 83.35(19) . . ?
O3 C9 O4 127.3(3) . . ?
O3 C9 C8 138.0(3) . . ?
O4 C9 C8 94.6(2) . . ?
O4 C10 C8 89.56(18) . . ?
O4 C10 H10B 113.7 . . ?
C8 C10 H10B 113.7 . . ?
O4 C10 H10A 113.7 . . ?
C8 C10 H10A 113.7 . . ?
H10B C10 H10A 111.0 . . ?
C8 C11 H11C 109.5 . . ?
C8 C11 H11B 109.5 . . ?
H11C C11 H11B 109.5 . . ?
C8 C11 H11A 109.5 . . ?
H11C C11 H11A 109.5 . . ?
H11B C11 H11A 109.5 . . ?
C8 N1 S1 124.78(18) . . ?
C8 N1 H1 117(2) . . ?
S1 N1 H1 115(2) . . ?
C9 O4 C10 92.08(19) . . ?
O2 S1 O1 120.10(12) . . ?
O2 S1 N1 107.43(12) . . ?
O1 S1 N1 105.00(12) . . ?
O2 S1 C1 107.94(11) . . ?
O1 S1 C1 107.25(12) . . ?
N1 S1 C1 108.70(12) . . ?

loop_
_geom_bond_atom_site_label_1
_geom_bond_atom_site_label_2
_geom_bond_distance
_geom_bond_site_symmetry_2
_geom_bond_publ_flag
C1 C2 1.393(4) . ?
C1 C6 1.396(3) . ?
C1 S1 1.767(2) . ?
C2 C3 1.382(4) . ?
C2 H2A 0.9500 . ?
C3 C4 1.396(3) . ?
C3 H3A 0.9500 . ?
C4 C5 1.392(4) . ?
C4 C7 1.512(4) . ?
C5 C6 1.380(4) . ?
C5 H5A 0.9500 . ?
C6 H6A 0.9500 . ?
C7 H7C 0.9800 . ?
C7 H7B 0.9800 . ?
C7 H7A 0.9800 . ?
C8 N1 1.460(3) . ?
C8 C11 1.518(4) . ?
C8 C9 1.538(4) . ?
C8 C10 1.546(3) . ?
C9 O3 1.200(3) . ?
C9 O4 1.362(3) . ?
C10 O4 1.485(3) . ?
C10 H10B 0.9900 . ?
C10 H10A 0.9900 . ?
C11 H11C 0.9800 . ?
C11 H11B 0.9800 . ?
C11 H11A 0.9800 . ?
N1 S1 1.619(2) . ?
N1 H1 0.79(3) . ?
O1 S1 1.4409(19) . ?
O2 S1 1.4362(19) . ?

loop_
_cod_related_entry_id
_cod_related_entry_database
_cod_related_entry_code
1 ChemSpider 30653982
